data_4329318
loop_
_publ_author_name
'Marta Arroyo'
'Patricia G\'omez-Iglesias'
'Jose Miguel Mart\'in-Alvarez'
'Celedonio M. Alvarez'
'Daniel Miguel'
'Fernando Villafa\~ne'

_publ_contact_author
;
     FERNANDO VILLAFA\~NE
     IU CINQUIMA/Qu\'imica Inorg\'anica
     Facultad de Ciencias
     Universidad de Valladolid
     C/ Prado de la Magdalena s/n
     47005 Valladolid
     SPAIN
;
_publ_contact_author_email fervilla@qi.uva.es
_publ_contact_author_fax +34-983-423013
_publ_contact_author_phone +34-983-184620
_publ_section_title
;
 Coordination versus Coupling of Dicyanamide in Molybdenum and Manganese
 Pyrazole Complexes
;
_journal_name_full 'Inorganic Chemistry'
_journal_page_first 6070
_journal_page_last 6080
_journal_paper_doi 10.1021/ic202631c
_journal_volume 51
_journal_year 2012
_chemical_formula_sum 'C19 H24 Mn N7 O4'
_chemical_formula_weight 469.39
_chemical_name_systematic
; 
 ? 
;
_space_group_IT_number 2
_symmetry_cell_setting triclinic
_symmetry_space_group_name_Hall '-P 1'
_symmetry_space_group_name_H-M 'P -1'
_atom_sites_solution_hydrogens geom
_atom_sites_solution_primary direct
_atom_sites_solution_secondary difmap
_audit_creation_method SHELXL-97
_cell_angle_alpha 98.909(13)
_cell_angle_beta 96.890(13)
_cell_angle_gamma 107.068(13)
_cell_formula_units_Z 2
_cell_length_a 8.733(7)
_cell_length_b 10.655(8)
_cell_length_c 13.642(11)
_cell_measurement_reflns_used 1009
_cell_measurement_temperature 298(2)
_cell_measurement_theta_max 22.817
_cell_measurement_theta_min 2.676
_cell_volume 1180.3(16)
_computing_cell_refinement 'Bruker SMART'
_computing_data_collection 'Bruker SMART'
_computing_data_reduction 'Bruker SHELXTL'
_computing_molecular_graphics 'Bruker SHELXTL'
_computing_publication_material 'Bruker SHELXTL'
_computing_structure_refinement 'SHELXL-97 (Sheldrick, 1997)'
_computing_structure_solution 'SHELXS-97 (Sheldrick, 1990)'
_diffrn_ambient_temperature 298(2)
_diffrn_measured_fraction_theta_full 0.940
_diffrn_measured_fraction_theta_max 0.940
_diffrn_measurement_device_type 'CCD area detector'
_diffrn_measurement_method 'phi and omega scans'
_diffrn_radiation_monochromator graphite
_diffrn_radiation_source 'fine-focus sealed tube'
_diffrn_radiation_type MoK\a
_diffrn_radiation_wavelength 0.71073
_diffrn_reflns_av_R_equivalents 0.0397
_diffrn_reflns_av_sigmaI/netI 0.0504
_diffrn_reflns_limit_h_max 11
_diffrn_reflns_limit_h_min -11
_diffrn_reflns_limit_k_max 14
_diffrn_reflns_limit_k_min -13
_diffrn_reflns_limit_l_max 18
_diffrn_reflns_limit_l_min -18
_diffrn_reflns_number 11278
_diffrn_reflns_theta_full 28.59
_diffrn_reflns_theta_max 28.59
_diffrn_reflns_theta_min 1.53
_exptl_absorpt_coefficient_mu 0.597
_exptl_absorpt_correction_T_max 1.000000
_exptl_absorpt_correction_T_min 0.368812
_exptl_absorpt_correction_type multi-scan
_exptl_absorpt_process_details SADABS
_exptl_crystal_colour YELLOW
_exptl_crystal_density_diffrn 1.321
_exptl_crystal_description BLOCK
_exptl_crystal_F_000 488
_exptl_crystal_size_max 0.36
_exptl_crystal_size_mid 0.25
_exptl_crystal_size_min 0.18
_refine_diff_density_max 0.609
_refine_diff_density_min -0.500
_refine_diff_density_rms 0.059
_refine_ls_extinction_method none
_refine_ls_goodness_of_fit_ref 1.161
_refine_ls_hydrogen_treatment constr
_refine_ls_matrix_type full
_refine_ls_number_parameters 284
_refine_ls_number_reflns 5682
_refine_ls_number_restraints 0
_refine_ls_restrained_S_all 1.161
_refine_ls_R_factor_all 0.0900
_refine_ls_R_factor_gt 0.0608
_refine_ls_shift/su_max 0.000
_refine_ls_shift/su_mean 0.000
_refine_ls_structure_factor_coef Fsqd
_refine_ls_weighting_details 'calc w=1/[\s^2^(Fo^2^)+(0.0389P)^2^+1.3085P] where P=(Fo^2^+2Fc^2^)/3'
_refine_ls_weighting_scheme calc
_refine_ls_wR_factor_gt 0.1506
_refine_ls_wR_factor_ref 0.1609
_reflns_number_gt 3926
_reflns_number_total 5682
_reflns_threshold_expression >2sigma(I)
_cod_data_source_file ic202631c_si_002_3.cif
_cod_data_source_block Compound_2b_ma409am
_cod_database_code 4329318

loop_
_symmetry_equiv_pos_as_xyz
'x, y, z'
'-x, -y, -z'

loop_
_atom_site_label
_atom_site_type_symbol
_atom_site_fract_x
_atom_site_fract_y
_atom_site_fract_z
_atom_site_U_iso_or_equiv
_atom_site_adp_type
_atom_site_occupancy
_atom_site_symmetry_multiplicity
_atom_site_calc_flag
_atom_site_refinement_flags
Mn1 Mn 0.62589(7) 0.89335(5) 0.68426(4) 0.04459(17) Uani 1 1 d .
N1 N 0.6406(4) 0.7061(3) 0.6952(2) 0.0455(7) Uani 1 1 d .
N2 N 0.5931(4) 0.6640(3) 0.7812(2) 0.0445(7) Uani 1 1 d .
N3 N 0.5339(3) 0.8591(3) 0.8110(2) 0.0431(6) Uani 1 1 d .
H3 H 0.4914 0.9141 0.8411 0.052 Uiso 1 1 calc R
N4 N 0.8524(4) 0.9811(3) 0.7826(2) 0.0485(7) Uani 1 1 d .
N5 N 0.8587(4) 1.0673(3) 0.8699(2) 0.0520(7) Uani 1 1 d .
H5 H 0.7746 1.0832 0.8889 0.062 Uiso 1 1 calc R
N6 N 0.5050(4) 0.7147(3) 0.9322(2) 0.0520(7) Uani 1 1 d .
N7 N 0.4103(5) 0.8572(3) 1.0558(3) 0.0658(9) Uani 1 1 d .
C1 C 0.4306(6) 0.8159(4) 0.6011(3) 0.0578(10) Uani 1 1 d .
O1 O 0.3102(5) 0.7678(4) 0.5458(3) 0.0947(11) Uani 1 1 d .
C2 C 0.7201(6) 0.9208(4) 0.5745(3) 0.0628(10) Uani 1 1 d .
O2 O 0.7726(5) 0.9424(4) 0.5032(3) 0.1045(13) Uani 1 1 d .
C3 C 0.5924(5) 1.0549(4) 0.6883(3) 0.0542(9) Uani 1 1 d .
O3 O 0.5632(5) 1.1521(3) 0.6867(3) 0.0871(10) Uani 1 1 d .
C5 C 0.4537(5) 0.7941(3) 0.9953(3) 0.0480(8) Uani 1 1 d .
C4 C 0.5395(4) 0.7542(3) 0.8464(2) 0.0415(7) Uani 1 1 d .
C11 C 0.6678(5) 0.6012(4) 0.6412(3) 0.0554(9) Uani 1 1 d .
C12 C 0.6379(6) 0.4941(4) 0.6918(3) 0.0632(11) Uani 1 1 d .
H12 H 0.6484 0.4106 0.6692 0.076 Uiso 1 1 calc R
C13 C 0.5907(5) 0.5336(3) 0.7799(3) 0.0553(9) Uani 1 1 d .
C14 C 0.7197(7) 0.6046(5) 0.5403(3) 0.0801(14) Uani 1 1 d .
H14A H 0.6449 0.6312 0.4971 0.120 Uiso 1 1 calc R
H14B H 0.7206 0.5172 0.5104 0.120 Uiso 1 1 calc R
H14C H 0.8269 0.6677 0.5487 0.120 Uiso 1 1 calc R
C15 C 0.5457(7) 0.4557(4) 0.8608(3) 0.0800(15) Uani 1 1 d .
H15A H 0.5482 0.3660 0.8403 0.120 Uiso 1 1 calc R
H15B H 0.4382 0.4528 0.8717 0.120 Uiso 1 1 calc R
H15C H 0.6219 0.4984 0.9222 0.120 Uiso 1 1 calc R
C16 C 1.0083(5) 0.9852(4) 0.7821(3) 0.0616(10) Uani 1 1 d .
C17 C 1.1085(6) 1.0719(5) 0.8678(4) 0.0783(13) Uani 1 1 d .
H17 H 1.2203 1.0910 0.8850 0.094 Uiso 1 1 calc R
C18 C 1.0108(6) 1.1243(4) 0.9224(3) 0.0665(11) Uani 1 1 d .
C19 C 1.0578(6) 0.9030(5) 0.6990(4) 0.0902(16) Uani 1 1 d .
H19A H 0.9875 0.8118 0.6861 0.135 Uiso 1 1 calc R
H19B H 1.1682 0.9059 0.7191 0.135 Uiso 1 1 calc R
H19C H 1.0491 0.9388 0.6390 0.135 Uiso 1 1 calc R
C20 C 1.0444(7) 1.2227(5) 1.0203(4) 0.0917(16) Uani 1 1 d .
H20A H 0.9452 1.2381 1.0336 0.137 Uiso 1 1 calc R
H20B H 1.1222 1.3057 1.0158 0.137 Uiso 1 1 calc R
H20C H 1.0872 1.1871 1.0739 0.137 Uiso 1 1 calc R
O90 O 0.070(2) 0.385(2) 0.6587(11) 0.408(11) Uani 1 1 d .
C91 C 0.1270(18) 0.5189(16) 0.6872(12) 0.217(6) Uani 1 1 d .
H91A H 0.0802 0.5600 0.6379 0.261 Uiso 1 1 calc R
H91B H 0.2444 0.5504 0.6928 0.261 Uiso 1 1 calc R
C92 C 0.0841(13) 0.5518(13) 0.7789(13) 0.187(5) Uani 1 1 d .
H92A H -0.0039 0.5898 0.7715 0.224 Uiso 1 1 calc R
H92B H 0.1761 0.6167 0.8253 0.224 Uiso 1 1 calc R
C93 C 0.035(3) 0.434(3) 0.8136(14) 0.280(12) Uani 1 1 d .
H93A H 0.1164 0.4332 0.8683 0.336 Uiso 1 1 calc R
H93B H -0.0669 0.4244 0.8379 0.336 Uiso 1 1 calc R
C94 C 0.017(3) 0.3355(14) 0.735(2) 0.304(14) Uani 1 1 d .
H94A H 0.0773 0.2772 0.7544 0.365 Uiso 1 1 calc R
H94B H -0.0969 0.2825 0.7154 0.365 Uiso 1 1 calc R

loop_
_atom_site_aniso_label
_atom_site_aniso_U_11
_atom_site_aniso_U_22
_atom_site_aniso_U_33
_atom_site_aniso_U_23
_atom_site_aniso_U_13
_atom_site_aniso_U_12
Mn1 0.0616(4) 0.0335(3) 0.0419(3) 0.0071(2) 0.0127(2) 0.0186(2)
N1 0.0626(19) 0.0371(15) 0.0411(14) 0.0054(12) 0.0161(13) 0.0208(14)
N2 0.0620(18) 0.0349(14) 0.0416(14) 0.0075(11) 0.0164(13) 0.0202(13)
N3 0.0550(17) 0.0308(14) 0.0476(15) 0.0047(11) 0.0159(13) 0.0187(13)
N4 0.0577(19) 0.0422(16) 0.0497(16) 0.0078(13) 0.0163(14) 0.0200(14)
N5 0.0547(19) 0.0488(17) 0.0504(17) 0.0034(14) 0.0085(14) 0.0171(15)
N6 0.075(2) 0.0428(16) 0.0482(16) 0.0126(13) 0.0242(15) 0.0266(15)
N7 0.094(3) 0.0526(19) 0.063(2) 0.0112(16) 0.0369(19) 0.0326(19)
C1 0.082(3) 0.0391(19) 0.052(2) 0.0023(16) 0.010(2) 0.023(2)
O1 0.091(3) 0.084(2) 0.088(2) -0.0036(19) -0.020(2) 0.021(2)
C2 0.085(3) 0.056(2) 0.055(2) 0.0173(19) 0.018(2) 0.028(2)
O2 0.147(3) 0.119(3) 0.075(2) 0.046(2) 0.059(2) 0.053(3)
C3 0.073(3) 0.0387(19) 0.051(2) 0.0084(16) 0.0063(18) 0.0195(18)
O3 0.128(3) 0.0500(17) 0.096(2) 0.0213(16) 0.014(2) 0.0463(19)
C5 0.062(2) 0.0374(18) 0.0486(19) 0.0137(15) 0.0187(17) 0.0163(17)
C4 0.0490(19) 0.0323(16) 0.0431(17) 0.0024(13) 0.0111(15) 0.0143(14)
C11 0.078(3) 0.0426(19) 0.052(2) 0.0035(16) 0.0227(19) 0.0271(19)
C12 0.098(3) 0.0374(19) 0.065(2) 0.0042(17) 0.025(2) 0.036(2)
C13 0.081(3) 0.0368(18) 0.055(2) 0.0093(16) 0.0178(19) 0.0257(19)
C14 0.126(4) 0.064(3) 0.061(3) 0.005(2) 0.042(3) 0.041(3)
C15 0.140(5) 0.041(2) 0.078(3) 0.023(2) 0.041(3) 0.042(3)
C16 0.056(2) 0.058(2) 0.075(3) 0.013(2) 0.016(2) 0.021(2)
C17 0.055(3) 0.081(3) 0.096(4) 0.014(3) 0.005(2) 0.023(2)
C18 0.068(3) 0.058(2) 0.065(2) 0.006(2) -0.002(2) 0.015(2)
C19 0.079(3) 0.096(4) 0.109(4) 0.011(3) 0.040(3) 0.044(3)
C20 0.096(4) 0.082(3) 0.072(3) -0.010(3) -0.014(3) 0.016(3)
O90 0.50(2) 0.34(2) 0.303(15) -0.043(15) 0.245(16) -0.004(18)
C91 0.283(16) 0.154(10) 0.194(12) 0.071(10) 0.094(12) -0.001(11)
C92 0.149(9) 0.174(11) 0.190(11) -0.056(9) -0.020(8) 0.046(8)
C93 0.31(2) 0.40(3) 0.27(2) 0.25(2) 0.149(18) 0.20(2)
C94 0.32(2) 0.113(9) 0.52(4) 0.135(17) 0.16(3) 0.058(12)

loop_
_atom_type_symbol
_atom_type_description
_atom_type_scat_dispersion_real
_atom_type_scat_dispersion_imag
_atom_type_scat_source
C C 0.0033 0.0016 'International Tables Vol C Tables 4.2.6.8 and 6.1.1.4'
H H 0.0000 0.0000 'International Tables Vol C Tables 4.2.6.8 and 6.1.1.4'
N N 0.0061 0.0033 'International Tables Vol C Tables 4.2.6.8 and 6.1.1.4'
O O 0.0106 0.0060 'International Tables Vol C Tables 4.2.6.8 and 6.1.1.4'
Mn Mn 0.3368 0.7283 'International Tables Vol C Tables 4.2.6.8 and 6.1.1.4'

loop_
_geom_angle_atom_site_label_1
_geom_angle_atom_site_label_2
_geom_angle_atom_site_label_3
_geom_angle
C1 Mn1 C2 88.9(2)
C1 Mn1 C3 88.49(17)
C2 Mn1 C3 87.77(17)
C1 Mn1 N3 94.15(16)
C2 Mn1 N3 176.05(16)
C3 Mn1 N3 94.86(14)
C1 Mn1 N1 89.88(15)
C2 Mn1 N1 100.65(15)
C3 Mn1 N1 171.38(14)
N3 Mn1 N1 76.82(10)
C1 Mn1 N4 179.05(15)
C2 Mn1 N4 91.84(17)
C3 Mn1 N4 92.18(15)
N3 Mn1 N4 85.13(12)
N1 Mn1 N4 89.36(12)
C11 N1 N2 105.1(3)
C11 N1 Mn1 140.7(2)
N2 N1 Mn1 113.80(18)
C13 N2 N1 111.2(3)
C13 N2 C4 132.6(3)
N1 N2 C4 115.8(2)
C4 N3 Mn1 119.8(2)
C16 N4 N5 104.5(3)
C16 N4 Mn1 137.4(3)
N5 N4 Mn1 118.0(2)
C18 N5 N4 112.5(3)
C5 N6 C4 116.9(3)
O1 C1 Mn1 177.6(4)
O2 C2 Mn1 175.5(4)
O3 C3 Mn1 175.9(4)
N7 C5 N6 174.7(4)
N3 C4 N6 132.4(3)
N3 C4 N2 113.3(3)
N6 C4 N2 114.3(3)
N1 C11 C12 110.1(3)
N1 C11 C14 122.3(3)
C12 C11 C14 127.6(3)
C13 C12 C11 108.0(3)
C12 C13 N2 105.5(3)
C12 C13 C15 128.7(3)
N2 C13 C15 125.8(3)
N4 C16 C17 110.1(4)
N4 C16 C19 122.5(4)
C17 C16 C19 127.3(4)
C18 C17 C16 107.1(4)
N5 C18 C17 105.8(4)
N5 C18 C20 121.0(4)
C17 C18 C20 133.2(5)
C94 O90 C91 108.1(14)
O90 C91 C92 107.5(11)
C91 C92 C93 106.1(12)
C94 C93 C92 106.1(14)
O90 C94 C93 110.3(14)

loop_
_geom_bond_atom_site_label_1
_geom_bond_atom_site_label_2
_geom_bond_distance
Mn1 C1 1.815(5)
Mn1 C2 1.816(4)
Mn1 C3 1.822(4)
Mn1 N3 2.031(3)
Mn1 N1 2.063(3)
Mn1 N4 2.116(3)
N1 C11 1.338(4)
N1 N2 1.386(4)
N2 C13 1.380(4)
N2 C4 1.426(4)
N3 C4 1.296(4)
N4 C16 1.350(5)
N4 N5 1.372(4)
N5 C18 1.345(5)
N6 C5 1.322(4)
N6 C4 1.342(4)
N7 C5 1.153(4)
C1 O1 1.145(5)
C2 O2 1.150(5)
C3 O3 1.140(4)
C11 C12 1.400(5)
C11 C14 1.503(5)
C12 C13 1.362(5)
C13 C15 1.504(5)
C16 C17 1.390(6)
C16 C19 1.507(6)
C17 C18 1.378(6)
C18 C20 1.503(6)
O90 C94 1.32(2)
O90 C91 1.337(17)
C91 C92 1.372(14)
C92 C93 1.376(17)
C93 C94 1.34(2)
